data_4108859
loop_
_publ_author_name
'Hongjun Fan'
'Debashis Adhikari'
'Anas A. Saleh'
'Rodney L. Clark'
'Francisco J. Zuno-Cruz'
'Gloria Sanchez Cabrera'
'John C. Huffman'
'Maren Pink'
'Daniel J. Mindiola'
'Mu-Hyun Baik'

_publ_section_title
;
 Understanding and Predicting Distorted T- versus Y-Geometries for Neutral
 Chromous Complexes Supported by a Sterically Encumbering \b-Diketiminate
 Ligand
;
_journal_name_full 'Journal of the American Chemical Society'
_journal_page_first 17351
_journal_page_last 17361
_journal_paper_doi 10.1021/ja803798b
_journal_volume 130
_journal_year 2008
_chemical_formula_sum 'C37 H58 Cr N2'
_chemical_formula_weight 582.85
_chemical_name_systematic
; 
 ? 
;
_space_group_IT_number 14
_symmetry_cell_setting monoclinic
_symmetry_space_group_name_Hall '-P 2ybc'
_symmetry_space_group_name_H-M 'P 1 21/c 1'
_atom_sites_solution_hydrogens geom
_atom_sites_solution_primary direct
_atom_sites_solution_secondary difmap
_audit_creation_method SHELXL-97
_cell_angle_alpha 90.00
_cell_angle_beta 109.941(4)
_cell_angle_gamma 90.00
_cell_formula_units_Z 8
_cell_length_a 24.296(3)
_cell_length_b 18.010(2)
_cell_length_c 16.7470(19)
_cell_measurement_reflns_used 906
_cell_measurement_temperature 123(2)
_cell_measurement_theta_max 27.95
_cell_measurement_theta_min 2.43
_cell_volume 6888.6(14)
_computing_cell_refinement 'SAINT (Bruker, 1999)'
_computing_data_collection 'SMART (Bruker, 1999)'
_computing_data_reduction 'SAINT (Bruker, 1999), XTEL (local program)'
_computing_structure_refinement 'SHELXL-97 (Sheldrick, 1997)'
_computing_structure_solution 'SHELXS-97 (Sheldrick, 1990)'
_diffrn_ambient_temperature 123(2)
_diffrn_detector 'CCD area detector'
_diffrn_detector_area_resol_mean 44.52
_diffrn_detector_type 'Bruker SMART 6000'
_diffrn_measured_fraction_theta_full 0.971
_diffrn_measured_fraction_theta_max 0.971
_diffrn_measurement_details '   0.30 degree frames measured for 40.17 seconds each'
_diffrn_measurement_device 'three-circle goniometer with fixed chi'
_diffrn_measurement_device_type 'Bruker Platform goniometer'
_diffrn_measurement_method '\w scans'
_diffrn_radiation_monochromator graphite
_diffrn_radiation_source 'fine-focus sealed tube'
_diffrn_radiation_type MoK\a
_diffrn_radiation_wavelength 0.71073
_diffrn_reflns_av_R_equivalents 0.3072
_diffrn_reflns_av_sigmaI/netI 0.7283
_diffrn_reflns_limit_h_max 33
_diffrn_reflns_limit_h_min -37
_diffrn_reflns_limit_k_max 27
_diffrn_reflns_limit_k_min -27
_diffrn_reflns_limit_l_max 17
_diffrn_reflns_limit_l_min -25
_diffrn_reflns_number 74308
_diffrn_reflns_theta_full 33.22
_diffrn_reflns_theta_max 33.22
_diffrn_reflns_theta_min 2.11
_diffrn_standards_decay_% 0.0
_exptl_absorpt_coefficient_mu 0.358
_exptl_absorpt_correction_type none
_exptl_crystal_colour yellow
_exptl_crystal_density_diffrn 1.124
_exptl_crystal_description 'thin plates'
_exptl_crystal_F_000 2544
_exptl_crystal_size_max 0.18
_exptl_crystal_size_mid 0.15
_exptl_crystal_size_min 0.04
_refine_diff_density_max 0.414
_refine_diff_density_min -0.782
_refine_diff_density_rms 0.081
_refine_ls_extinction_method none
_refine_ls_goodness_of_fit_ref 0.642
_refine_ls_hydrogen_treatment mixed
_refine_ls_matrix_type full
_refine_ls_number_parameters 760
_refine_ls_number_reflns 25656
_refine_ls_number_restraints 0
_refine_ls_restrained_S_all 0.642
_refine_ls_R_factor_all 0.3157
_refine_ls_R_factor_gt 0.0669
_refine_ls_shift/su_max 0.002
_refine_ls_shift/su_mean 0.000
_refine_ls_structure_factor_coef Fsqd
_refine_ls_weighting_details 'calc w=1/[\s^2^(Fo^2^)+(0.0130P)^2^+0.0000P] where P=(Fo^2^+2Fc^2^)/3'
_refine_ls_weighting_scheme calc
_refine_ls_wR_factor_gt 0.1060
_refine_ls_wR_factor_ref 0.1473
_reflns_number_gt 4984
_reflns_number_total 25656
_reflns_threshold_expression >2sigma(I)
_cod_data_source_file ja803798b_si_004.cif
_cod_data_source_block 04242
_cod_original_cell_volume 6888.7(14)
_cod_database_code 4108859

loop_
_symmetry_equiv_pos_as_xyz
'x, y, z'
'-x, y+1/2, -z+1/2'
'-x, -y, -z'
'x, -y-1/2, z-1/2'

loop_
_atom_site_label
_atom_site_type_symbol
_atom_site_fract_x
_atom_site_fract_y
_atom_site_fract_z
_atom_site_U_iso_or_equiv
_atom_site_adp_type
_atom_site_occupancy
_atom_site_symmetry_multiplicity
_atom_site_calc_flag
_atom_site_refinement_flags
Cr1 Cr 0.10612(3) 0.61036(4) 0.35537(5) 0.01678(17) Uani 1 1 d .
N2 N 0.16228(14) 0.69086(18) 0.4128(2) 0.0113(8) Uani 1 1 d .
C3 C 0.15503(18) 0.7635(2) 0.4025(3) 0.0135(10) Uani 1 1 d .
C4 C 0.10173(18) 0.7943(2) 0.3463(3) 0.0150(9) Uani 1 1 d .
H4 H 0.1009 0.8469 0.3428 0.018 Uiso 1 1 calc R
C5 C 0.05060(18) 0.7587(2) 0.2956(3) 0.0141(9) Uani 1 1 d .
N6 N 0.04672(14) 0.68524(18) 0.2920(2) 0.0129(8) Uani 1 1 d .
C7 C 0.21486(19) 0.6514(2) 0.4592(3) 0.0190(11) Uani 1 1 d .
C8 C 0.25708(18) 0.6402(2) 0.4193(3) 0.0195(10) Uani 1 1 d .
C9 C 0.30507(19) 0.5948(2) 0.4608(3) 0.0233(11) Uani 1 1 d .
H9 H 0.3341 0.5862 0.4356 0.028 Uiso 1 1 calc R
C10 C 0.31074(19) 0.5623(2) 0.5375(3) 0.0287(13) Uani 1 1 d .
H10 H 0.3441 0.5327 0.5654 0.034 Uiso 1 1 calc R
C11 C 0.2684(2) 0.5723(2) 0.5745(3) 0.0247(12) Uani 1 1 d .
H11 H 0.2731 0.5494 0.6275 0.030 Uiso 1 1 calc R
C12 C 0.21867(18) 0.6157(2) 0.5350(3) 0.0188(10) Uani 1 1 d .
C13 C 0.17230(19) 0.6243(3) 0.5758(3) 0.0249(11) Uani 1 1 d .
H13 H 0.1351 0.6394 0.5304 0.030 Uiso 1 1 calc R
C14 C 0.1887(3) 0.6864(3) 0.6444(4) 0.065(2) Uani 1 1 d .
H14A H 0.2269 0.6752 0.6872 0.097 Uiso 1 1 calc R
H14B H 0.1589 0.6888 0.6717 0.097 Uiso 1 1 calc R
H14C H 0.1907 0.7342 0.6175 0.097 Uiso 1 1 calc R
C15 C 0.1598(2) 0.5531(3) 0.6165(3) 0.0464(16) Uani 1 1 d .
H15A H 0.1512 0.5126 0.5748 0.070 Uiso 1 1 calc R
H15B H 0.1261 0.5609 0.6350 0.070 Uiso 1 1 calc R
H15C H 0.1942 0.5400 0.6656 0.070 Uiso 1 1 calc R
C16 C 0.25115(19) 0.6738(2) 0.3326(3) 0.0224(11) Uani 1 1 d .
H16 H 0.2239 0.7171 0.3232 0.027 Uiso 1 1 calc R
C17 C 0.2235(2) 0.6177(3) 0.2620(3) 0.0485(16) Uani 1 1 d .
H17A H 0.2206 0.6395 0.2071 0.073 Uiso 1 1 calc R
H17B H 0.1842 0.6047 0.2617 0.073 Uiso 1 1 calc R
H17C H 0.2477 0.5729 0.2719 0.073 Uiso 1 1 calc R
C18 C 0.3088(2) 0.7022(3) 0.3283(3) 0.0489(16) Uani 1 1 d .
H18A H 0.3350 0.6602 0.3312 0.073 Uiso 1 1 calc R
H18B H 0.3269 0.7358 0.3760 0.073 Uiso 1 1 calc R
H18C H 0.3017 0.7289 0.2747 0.073 Uiso 1 1 calc R
C19 C 0.20062(18) 0.8252(2) 0.4485(3) 0.0182(11) Uani 1 1 d .
C20 C 0.25904(18) 0.7986(2) 0.5106(3) 0.0265(12) Uani 1 1 d .
H20A H 0.2808 0.7726 0.4794 0.040 Uiso 1 1 calc R
H20B H 0.2521 0.7647 0.5519 0.040 Uiso 1 1 calc R
H20C H 0.2818 0.8414 0.5404 0.040 Uiso 1 1 calc R
C21 C 0.21542(18) 0.8737(2) 0.3821(3) 0.0249(11) Uani 1 1 d .
H21A H 0.2417 0.9141 0.4111 0.037 Uiso 1 1 calc R
H21B H 0.1793 0.8946 0.3421 0.037 Uiso 1 1 calc R
H21C H 0.2347 0.8431 0.3510 0.037 Uiso 1 1 calc R
C22 C 0.17251(18) 0.8746(2) 0.4995(2) 0.0224(11) Uani 1 1 d .
H22A H 0.1612 0.8438 0.5396 0.034 Uiso 1 1 calc R
H22B H 0.1377 0.8991 0.4604 0.034 Uiso 1 1 calc R
H22C H 0.2008 0.9123 0.5308 0.034 Uiso 1 1 calc R
C23 C 0.00125(18) 0.8133(2) 0.2443(3) 0.0167(10) Uani 1 1 d .
C24 C 0.02544(18) 0.8618(2) 0.1878(3) 0.0250(11) Uani 1 1 d .
H24A H -0.0053 0.8955 0.1538 0.038 Uiso 1 1 calc R
H24B H 0.0382 0.8298 0.1500 0.038 Uiso 1 1 calc R
H24C H 0.0588 0.8908 0.2238 0.038 Uiso 1 1 calc R
C25 C -0.01563(18) 0.8624(2) 0.3088(3) 0.0236(11) Uani 1 1 d .
H25A H 0.0187 0.8908 0.3433 0.035 Uiso 1 1 calc R
H25B H -0.0292 0.8307 0.3458 0.035 Uiso 1 1 calc R
H25C H -0.0469 0.8967 0.2779 0.035 Uiso 1 1 calc R
C26 C -0.05623(18) 0.7785(2) 0.1840(3) 0.0235(11) Uani 1 1 d .
H26A H -0.0832 0.8181 0.1546 0.035 Uiso 1 1 calc R
H26B H -0.0743 0.7485 0.2171 0.035 Uiso 1 1 calc R
H26C H -0.0475 0.7470 0.1421 0.035 Uiso 1 1 calc R
C27 C -0.00233(17) 0.6386(2) 0.2486(3) 0.0149(9) Uani 1 1 d .
C28 C -0.00597(18) 0.6069(2) 0.1701(3) 0.0171(10) Uani 1 1 d .
C29 C -0.05269(18) 0.5586(2) 0.1319(3) 0.0192(11) Uani 1 1 d .
H29 H -0.0574 0.5387 0.0774 0.023 Uiso 1 1 calc R
C30 C -0.09208(19) 0.5392(2) 0.1710(3) 0.0225(11) Uani 1 1 d .
H30 H -0.1230 0.5054 0.1447 0.027 Uiso 1 1 calc R
C31 C -0.08580(19) 0.5698(2) 0.2497(3) 0.0208(11) Uani 1 1 d .
H31 H -0.1133 0.5566 0.2762 0.025 Uiso 1 1 calc R
C32 C -0.04127(17) 0.6189(2) 0.2913(3) 0.0162(10) Uani 1 1 d .
C33 C -0.03486(18) 0.6489(3) 0.3774(3) 0.0231(11) Uani 1 1 d .
H33 H -0.0070 0.6917 0.3896 0.028 Uiso 1 1 calc R
C34 C -0.0918(2) 0.6752(3) 0.3861(3) 0.0408(15) Uani 1 1 d .
H34A H -0.1081 0.7155 0.3457 0.061 Uiso 1 1 calc R
H34B H -0.0844 0.6931 0.4441 0.061 Uiso 1 1 calc R
H34C H -0.1197 0.6338 0.3741 0.061 Uiso 1 1 calc R
C35 C -0.0084(2) 0.5876(3) 0.4441(3) 0.0350(14) Uani 1 1 d .
H35A H -0.0355 0.5455 0.4335 0.053 Uiso 1 1 calc R
H35B H -0.0019 0.6074 0.5011 0.053 Uiso 1 1 calc R
H35C H 0.0290 0.5711 0.4401 0.053 Uiso 1 1 calc R
C36 C 0.03774(19) 0.6246(2) 0.1259(3) 0.0218(11) Uani 1 1 d .
H36 H 0.0668 0.6610 0.1617 0.026 Uiso 1 1 calc R
C37 C 0.07085(19) 0.5533(2) 0.1190(3) 0.0251(12) Uani 1 1 d .
H37A H 0.0435 0.5180 0.0810 0.038 Uiso 1 1 calc R
H37B H 0.0882 0.5309 0.1754 0.038 Uiso 1 1 calc R
H37C H 0.1019 0.5655 0.0961 0.038 Uiso 1 1 calc R
C38 C 0.0092(2) 0.6583(3) 0.0375(3) 0.0372(14) Uani 1 1 d .
H38A H -0.0208 0.6243 0.0023 0.056 Uiso 1 1 calc R
H38B H 0.0391 0.6664 0.0112 0.056 Uiso 1 1 calc R
H38C H -0.0090 0.7058 0.0425 0.056 Uiso 1 1 calc R
C39 C 0.1213(3) 0.4951(3) 0.3771(4) 0.0251(13) Uani 1 1 d .
C40 C 0.1678(2) 0.4555(3) 0.3510(4) 0.0251(12) Uani 1 1 d .
Cr41 Cr 0.41564(3) 0.36399(4) 0.12810(5) 0.01624(17) Uani 1 1 d .
N42 N 0.46346(14) 0.27770(17) 0.1153(2) 0.0112(8) Uani 1 1 d .
C43 C 0.45022(18) 0.2052(2) 0.1119(3) 0.0140(10) Uani 1 1 d .
C44 C 0.39646(17) 0.1825(2) 0.1170(2) 0.0125(9) Uiso 1 1 d .
H44 H 0.3907 0.1302 0.1140 0.015 Uiso 1 1 calc R
C45 C 0.34972(19) 0.2226(2) 0.1258(3) 0.0154(10) Uani 1 1 d .
N46 N 0.35024(14) 0.29711(18) 0.1294(2) 0.0132(8) Uani 1 1 d .
C47 C 0.51641(18) 0.3136(2) 0.1148(3) 0.0138(10) Uani 1 1 d .
C48 C 0.56197(18) 0.3283(2) 0.1918(3) 0.0130(9) Uani 1 1 d .
C49 C 0.61002(18) 0.3673(2) 0.1893(3) 0.0202(10) Uani 1 1 d .
H49 H 0.6412 0.3765 0.2409 0.024 Uiso 1 1 calc R
C50 C 0.61446(18) 0.3935(2) 0.1141(3) 0.0209(11) Uani 1 1 d .
H50 H 0.6487 0.4187 0.1139 0.025 Uiso 1 1 calc R
C51 C 0.56857(19) 0.3824(2) 0.0396(3) 0.0242(11) Uani 1 1 d .
H51 H 0.5711 0.4014 -0.0119 0.029 Uiso 1 1 calc R
C52 C 0.51837(19) 0.3440(2) 0.0381(3) 0.0164(10) Uani 1 1 d .
C53 C 0.46628(19) 0.3407(2) -0.0449(3) 0.0194(11) Uani 1 1 d .
H53 H 0.4368 0.3053 -0.0371 0.023 Uiso 1 1 calc R
C54 C 0.4831(2) 0.3141(2) -0.1205(3) 0.0279(12) Uani 1 1 d .
H54A H 0.5093 0.3505 -0.1325 0.042 Uiso 1 1 calc R
H54B H 0.4477 0.3087 -0.1706 0.042 Uiso 1 1 calc R
H54C H 0.5031 0.2661 -0.1069 0.042 Uiso 1 1 calc R
C55 C 0.43765(19) 0.4173(2) -0.0657(3) 0.0247(12) Uani 1 1 d .
H55A H 0.4253 0.4340 -0.0187 0.037 Uiso 1 1 calc R
H55B H 0.4034 0.4142 -0.1178 0.037 Uiso 1 1 calc R
H55C H 0.4659 0.4527 -0.0740 0.037 Uiso 1 1 calc R
C56 C 0.55707(18) 0.3062(2) 0.2769(3) 0.0162(10) Uani 1 1 d .
H56 H 0.5256 0.2679 0.2663 0.019 Uiso 1 1 calc R
C57 C 0.61365(18) 0.2739(2) 0.3396(3) 0.0218(11) Uani 1 1 d .
H57A H 0.6252 0.2300 0.3145 0.033 Uiso 1 1 calc R
H57B H 0.6072 0.2598 0.3922 0.033 Uiso 1 1 calc R
H57C H 0.6448 0.3113 0.3522 0.033 Uiso 1 1 calc R
C58 C 0.53843(18) 0.3755(2) 0.3162(3) 0.0240(11) Uani 1 1 d .
H58A H 0.5668 0.4155 0.3218 0.036 Uiso 1 1 calc R
H58B H 0.5370 0.3629 0.3724 0.036 Uiso 1 1 calc R
H58C H 0.4996 0.3919 0.2794 0.036 Uiso 1 1 calc R
C59 C 0.49301(18) 0.1440(2) 0.1035(3) 0.0163(10) Uani 1 1 d .
C60 C 0.54896(17) 0.1415(2) 0.1840(3) 0.0193(10) Uani 1 1 d .
H60A H 0.5377 0.1401 0.2348 0.029 Uiso 1 1 calc R
H60B H 0.5727 0.1859 0.1856 0.029 Uiso 1 1 calc R
H60C H 0.5718 0.0971 0.1822 0.029 Uiso 1 1 calc R
C61 C 0.51117(18) 0.1567(2) 0.0252(3) 0.0209(11) Uani 1 1 d .
H61A H 0.5350 0.1148 0.0187 0.031 Uiso 1 1 calc R
H61B H 0.5340 0.2027 0.0326 0.031 Uiso 1 1 calc R
H61C H 0.4761 0.1608 -0.0256 0.031 Uiso 1 1 calc R
C62 C 0.46582(18) 0.0652(2) 0.0924(3) 0.0219(11) Uani 1 1 d .
H62A H 0.4933 0.0295 0.0826 0.033 Uiso 1 1 calc R
H62B H 0.4292 0.0648 0.0437 0.033 Uiso 1 1 calc R
H62C H 0.4577 0.0513 0.1439 0.033 Uiso 1 1 calc R
C63 C 0.29819(18) 0.1716(2) 0.1283(3) 0.0170(10) Uiso 1 1 d .
C64 C 0.32311(18) 0.1134(2) 0.2011(3) 0.0220(11) Uani 1 1 d .
H64A H 0.3527 0.0827 0.1891 0.033 Uiso 1 1 calc R
H64B H 0.2912 0.0817 0.2046 0.033 Uiso 1 1 calc R
H64C H 0.3410 0.1394 0.2552 0.033 Uiso 1 1 calc R
C65 C 0.27306(18) 0.1300(2) 0.0417(2) 0.0243(11) Uani 1 1 d .
H65A H 0.2608 0.1662 -0.0046 0.036 Uiso 1 1 calc R
H65B H 0.2393 0.1001 0.0413 0.036 Uiso 1 1 calc R
H65C H 0.3033 0.0975 0.0342 0.036 Uiso 1 1 calc R
C66 C 0.24538(18) 0.2067(2) 0.1456(3) 0.0253(12) Uani 1 1 d .
H66A H 0.2591 0.2337 0.1997 0.038 Uiso 1 1 calc R
H66B H 0.2181 0.1676 0.1486 0.038 Uiso 1 1 calc R
H66C H 0.2254 0.2412 0.0996 0.038 Uiso 1 1 calc R
C67 C 0.30217(18) 0.3418(2) 0.1291(3) 0.0151(10) Uani 1 1 d .
C68 C 0.25702(18) 0.3588(2) 0.0493(3) 0.0182(10) Uani 1 1 d .
C69 C 0.21078(19) 0.4037(2) 0.0518(3) 0.0259(12) Uani 1 1 d .
H69 H 0.1810 0.4165 -0.0001 0.031 Uiso 1 1 calc R
C70 C 0.2068(2) 0.4298(3) 0.1262(3) 0.0276(12) Uani 1 1 d .
H70 H 0.1735 0.4574 0.1262 0.033 Uiso 1 1 calc R
C71 C 0.25204(19) 0.4155(2) 0.2021(3) 0.0227(11) Uani 1 1 d .
H71 H 0.2498 0.4354 0.2535 0.027 Uiso 1 1 calc R
C72 C 0.29962(18) 0.3737(2) 0.2048(3) 0.0189(10) Uani 1 1 d .
C73 C 0.34883(19) 0.3631(2) 0.2905(3) 0.0230(11) Uani 1 1 d .
H73 H 0.3833 0.3417 0.2788 0.028 Uiso 1 1 calc R
C74 C 0.3683(2) 0.4373(3) 0.3367(3) 0.0395(15) Uani 1 1 d .
H74A H 0.3720 0.4746 0.2962 0.059 Uiso 1 1 calc R
H74B H 0.4062 0.4309 0.3820 0.059 Uiso 1 1 calc R
H74C H 0.3391 0.4538 0.3614 0.059 Uiso 1 1 calc R
C75 C 0.3321(2) 0.3089(3) 0.3482(3) 0.0332(13) Uani 1 1 d .
H75A H 0.2958 0.3254 0.3557 0.050 Uiso 1 1 calc R
H75B H 0.3635 0.3070 0.4036 0.050 Uiso 1 1 calc R
H75C H 0.3263 0.2594 0.3224 0.050 Uiso 1 1 calc R
C76 C 0.26021(19) 0.3314(2) -0.0340(3) 0.0235(11) Uani 1 1 d .
H76 H 0.2908 0.2917 -0.0218 0.028 Uiso 1 1 calc R
C77 C 0.20157(19) 0.2983(2) -0.0924(3) 0.0316(13) Uani 1 1 d .
H77A H 0.1873 0.2619 -0.0606 0.047 Uiso 1 1 calc R
H77B H 0.2075 0.2739 -0.1411 0.047 Uiso 1 1 calc R
H77C H 0.1727 0.3382 -0.1126 0.047 Uiso 1 1 calc R
C78 C 0.2786(2) 0.3958(3) -0.0811(3) 0.0327(13) Uani 1 1 d .
H78A H 0.2488 0.4349 -0.0942 0.049 Uiso 1 1 calc R
H78B H 0.2822 0.3771 -0.1340 0.049 Uiso 1 1 calc R
H78C H 0.3163 0.4160 -0.0449 0.049 Uiso 1 1 calc R
C79 C 0.41402(19) 0.4798(2) 0.1481(3) 0.0220(11) Uani 1 1 d .
H79A H 0.4255 0.4868 0.2103 0.026 Uiso 1 1 calc R
H79B H 0.4461 0.5011 0.1314 0.026 Uiso 1 1 calc R
C80 C 0.36028(19) 0.5305(2) 0.1077(3) 0.0309(13) Uani 1 1 d .
H80A H 0.3457 0.5235 0.0460 0.046 Uiso 1 1 calc R
H80B H 0.3717 0.5825 0.1210 0.046 Uiso 1 1 calc R
H80C H 0.3294 0.5175 0.1307 0.046 Uiso 1 1 calc R
H1 H 0.1238(15) 0.478(2) 0.440(2) 0.019(12) Uiso 1 1 d .
H3 H 0.1695(16) 0.407(2) 0.361(2) 0.014(12) Uiso 1 1 d .
H2 H 0.1609(17) 0.459(2) 0.284(3) 0.032(14) Uiso 1 1 d .
H6 H 0.094(2) 0.485(3) 0.351(3) 0.05(2) Uiso 1 1 d .
H14 H 0.2072(19) 0.472(2) 0.376(3) 0.042(16) Uiso 1 1 d .

loop_
_atom_site_aniso_label
_atom_site_aniso_U_11
_atom_site_aniso_U_22
_atom_site_aniso_U_33
_atom_site_aniso_U_23
_atom_site_aniso_U_13
_atom_site_aniso_U_12
Cr1 0.0185(4) 0.0098(3) 0.0204(4) -0.0003(3) 0.0045(3) 0.0000(3)
N2 0.0080(18) 0.0136(18) 0.013(2) -0.0001(15) 0.0040(15) -0.0016(15)
C3 0.015(2) 0.014(2) 0.015(2) -0.0047(18) 0.0089(19) 0.0008(18)
C4 0.015(2) 0.0101(19) 0.018(2) -0.0017(18) 0.0021(19) 0.0031(19)
C5 0.011(2) 0.020(2) 0.012(2) 0.0001(18) 0.0059(18) 0.0024(19)
N6 0.014(2) 0.0128(18) 0.012(2) -0.0021(15) 0.0043(16) 0.0004(15)
C7 0.019(3) 0.011(2) 0.019(3) -0.0039(18) -0.005(2) -0.0051(19)
C8 0.014(2) 0.012(2) 0.029(3) -0.001(2) 0.002(2) 0.000(2)
C9 0.015(3) 0.013(2) 0.037(3) -0.003(2) 0.003(2) -0.0026(19)
C10 0.014(3) 0.011(2) 0.045(4) -0.001(2) -0.010(2) 0.0027(19)
C11 0.030(3) 0.012(2) 0.024(3) 0.001(2) -0.001(2) -0.001(2)
C12 0.018(3) 0.015(2) 0.018(3) 0.0005(19) -0.001(2) 0.000(2)
C13 0.026(3) 0.026(3) 0.020(3) 0.007(2) 0.004(2) 0.004(2)
C14 0.115(6) 0.028(3) 0.076(5) -0.020(3) 0.064(5) -0.021(4)
C15 0.069(4) 0.033(3) 0.049(4) -0.006(3) 0.036(3) -0.019(3)
C16 0.025(3) 0.019(2) 0.028(3) 0.002(2) 0.015(2) 0.002(2)
C17 0.090(5) 0.028(3) 0.031(3) -0.008(3) 0.024(3) -0.021(3)
C18 0.034(4) 0.050(4) 0.073(5) 0.011(3) 0.032(3) -0.002(3)
C19 0.011(2) 0.010(2) 0.029(3) -0.0006(19) 0.000(2) 0.0016(18)
C20 0.020(3) 0.017(2) 0.035(3) -0.004(2) 0.000(2) -0.004(2)
C21 0.021(3) 0.019(3) 0.036(3) 0.000(2) 0.011(2) 0.001(2)
C22 0.031(3) 0.021(3) 0.015(3) -0.005(2) 0.008(2) 0.005(2)
C23 0.018(3) 0.013(2) 0.017(3) 0.0010(18) 0.004(2) -0.0004(19)
C24 0.026(3) 0.026(3) 0.021(3) 0.009(2) 0.005(2) 0.005(2)
C25 0.019(3) 0.020(2) 0.028(3) 0.002(2) 0.002(2) 0.003(2)
C26 0.024(3) 0.015(2) 0.024(3) -0.001(2) -0.001(2) 0.006(2)
C27 0.012(2) 0.014(2) 0.014(2) 0.0019(18) -0.0016(17) -0.0007(18)
C28 0.021(3) 0.012(2) 0.014(2) -0.0019(19) 0.0006(19) 0.003(2)
C29 0.021(3) 0.012(2) 0.019(3) -0.0024(19) -0.002(2) 0.0012(19)
C30 0.017(3) 0.016(2) 0.025(3) 0.000(2) -0.005(2) -0.003(2)
C31 0.021(3) 0.021(2) 0.021(3) 0.002(2) 0.008(2) 0.000(2)
C32 0.013(2) 0.012(2) 0.022(3) 0.0043(19) 0.0029(19) 0.0007(18)
C33 0.014(3) 0.031(3) 0.027(3) 0.000(2) 0.011(2) -0.003(2)
C34 0.037(4) 0.043(3) 0.039(4) -0.011(3) 0.010(3) -0.004(3)
C35 0.031(3) 0.059(4) 0.017(3) -0.002(3) 0.011(2) -0.005(3)
C36 0.028(3) 0.023(3) 0.016(3) -0.003(2) 0.008(2) -0.001(2)
C37 0.023(3) 0.028(3) 0.025(3) 0.000(2) 0.009(2) 0.006(2)
C38 0.055(4) 0.035(3) 0.028(3) 0.013(2) 0.022(3) 0.018(3)
C39 0.029(4) 0.012(2) 0.032(4) 0.001(2) 0.007(3) 0.003(2)
C40 0.024(3) 0.016(3) 0.037(4) 0.005(2) 0.012(3) 0.002(2)
Cr41 0.0181(4) 0.0090(3) 0.0214(4) 0.0002(3) 0.0064(3) 0.0008(3)
N42 0.014(2) 0.0078(17) 0.014(2) -0.0003(14) 0.0077(16) 0.0006(14)
C43 0.020(3) 0.011(2) 0.011(2) 0.0034(17) 0.0058(19) 0.0057(19)
C45 0.017(2) 0.015(2) 0.012(2) -0.0018(18) 0.0013(19) 0.0004(18)
N46 0.015(2) 0.0099(18) 0.015(2) -0.0008(15) 0.0053(16) 0.0004(15)
C47 0.014(2) 0.008(2) 0.020(3) -0.0011(17) 0.007(2) 0.0031(17)
C48 0.016(2) 0.0072(19) 0.017(3) -0.0004(17) 0.008(2) 0.0019(17)
C49 0.018(2) 0.016(2) 0.024(3) 0.001(2) 0.004(2) 0.000(2)
C50 0.014(2) 0.015(2) 0.035(3) 0.002(2) 0.010(2) -0.001(2)
C51 0.027(3) 0.013(2) 0.035(3) 0.008(2) 0.015(2) 0.002(2)
C52 0.022(3) 0.009(2) 0.021(3) 0.0022(18) 0.011(2) 0.0037(18)
C53 0.025(3) 0.018(2) 0.011(2) 0.0006(18) 0.001(2) -0.002(2)
C54 0.038(3) 0.027(3) 0.017(3) 0.000(2) 0.006(2) 0.009(2)
C55 0.029(3) 0.019(2) 0.024(3) 0.003(2) 0.008(2) 0.005(2)
C56 0.014(2) 0.016(2) 0.017(3) -0.0004(19) 0.0029(19) 0.0032(19)
C57 0.023(3) 0.018(2) 0.022(3) 0.007(2) 0.004(2) 0.000(2)
C58 0.027(3) 0.024(3) 0.019(3) -0.004(2) 0.005(2) 0.005(2)
C59 0.017(2) 0.010(2) 0.024(3) -0.0004(19) 0.011(2) 0.0031(19)
C60 0.024(3) 0.016(2) 0.019(3) 0.003(2) 0.009(2) 0.008(2)
C61 0.026(3) 0.012(2) 0.028(3) 0.0018(19) 0.013(2) 0.0027(19)
C62 0.025(3) 0.011(2) 0.033(3) -0.001(2) 0.014(2) 0.005(2)
C64 0.026(3) 0.016(2) 0.027(3) 0.001(2) 0.012(2) 0.001(2)
C65 0.026(3) 0.015(2) 0.026(3) -0.005(2) 0.001(2) -0.005(2)
C66 0.023(3) 0.022(3) 0.037(3) 0.001(2) 0.017(2) -0.005(2)
C67 0.013(2) 0.009(2) 0.023(3) -0.0028(18) 0.006(2) 0.0007(17)
C68 0.014(2) 0.015(2) 0.024(3) -0.004(2) 0.004(2) 0.001(2)
C69 0.022(3) 0.023(3) 0.029(3) 0.002(2) 0.003(2) 0.008(2)
C70 0.024(3) 0.033(3) 0.028(3) 0.002(2) 0.013(2) 0.011(2)
C71 0.023(3) 0.025(3) 0.024(3) 0.000(2) 0.012(2) 0.006(2)
C72 0.015(2) 0.017(2) 0.027(3) 0.000(2) 0.010(2) -0.0010(19)
C73 0.024(3) 0.020(2) 0.025(3) -0.002(2) 0.009(2) 0.002(2)
C74 0.054(4) 0.029(3) 0.027(3) 0.000(2) 0.002(3) -0.007(3)
C75 0.039(3) 0.029(3) 0.028(3) 0.002(2) 0.007(3) -0.010(3)
C76 0.023(3) 0.024(3) 0.021(3) -0.004(2) 0.005(2) 0.005(2)
C77 0.032(3) 0.022(3) 0.032(3) -0.003(2) -0.001(2) 0.004(2)
C78 0.035(3) 0.040(3) 0.025(3) -0.004(3) 0.011(2) 0.001(3)
C79 0.031(3) 0.013(2) 0.020(3) 0.0001(19) 0.006(2) 0.004(2)
C80 0.030(3) 0.015(3) 0.045(4) 0.002(2) 0.010(3) 0.000(2)

loop_
_atom_type_symbol
_atom_type_description
_atom_type_scat_dispersion_real
_atom_type_scat_dispersion_imag
_atom_type_scat_source
Cr Cr 0.3209 0.6236 'International Tables Vol C Tables 4.2.6.8 and 6.1.1.4'
N N 0.0061 0.0033 'International Tables Vol C Tables 4.2.6.8 and 6.1.1.4'
C C 0.0033 0.0016 'International Tables Vol C Tables 4.2.6.8 and 6.1.1.4'
H H 0.0000 0.0000 'International Tables Vol C Tables 4.2.6.8 and 6.1.1.4'

loop_
_geom_angle_atom_site_label_1
_geom_angle_atom_site_label_2
_geom_angle_atom_site_label_3
_geom_angle
N6 Cr1 N2 90.98(13)
N6 Cr1 C39 143.6(2)
N2 Cr1 C39 125.3(2)
C3 N2 C7 127.9(4)
C3 N2 Cr1 128.0(3)
C7 N2 Cr1 103.7(2)
N2 C3 C4 121.3(4)
N2 C3 C19 126.5(4)
C4 C3 C19 112.2(3)
C5 C4 C3 129.9(4)
N6 C5 C4 121.3(4)
N6 C5 C23 125.0(4)
C4 C5 C23 113.7(4)
C5 N6 C27 129.8(4)
C5 N6 Cr1 128.5(3)
C27 N6 Cr1 101.4(2)
C12 C7 C8 121.9(4)
C12 C7 N2 119.3(4)
C8 C7 N2 118.0(4)
C9 C8 C7 117.6(4)
C9 C8 C16 119.6(4)
C7 C8 C16 122.8(4)
C10 C9 C8 120.9(4)
C9 C10 C11 120.7(4)
C10 C11 C12 121.0(4)
C7 C12 C11 117.7(4)
C7 C12 C13 122.3(4)
C11 C12 C13 120.0(4)
C12 C13 C15 114.0(4)
C12 C13 C14 111.4(4)
C15 C13 C14 108.3(4)
C18 C16 C17 110.9(4)
C18 C16 C8 112.9(4)
C17 C16 C8 110.3(4)
C20 C19 C22 106.8(4)
C20 C19 C21 106.1(4)
C22 C19 C21 109.1(3)
C20 C19 C3 116.7(3)
C22 C19 C3 107.9(3)
C21 C19 C3 110.1(3)
C24 C23 C26 106.1(3)
C24 C23 C25 110.4(3)
C26 C23 C25 106.8(3)
C24 C23 C5 108.2(3)
C26 C23 C5 117.2(3)
C25 C23 C5 108.1(3)
C28 C27 C32 122.1(4)
C28 C27 N6 119.1(4)
C32 C27 N6 118.3(4)
C29 C28 C27 117.5(4)
C29 C28 C36 120.0(4)
C27 C28 C36 122.5(4)
C30 C29 C28 121.8(4)
C29 C30 C31 118.8(4)
C32 C31 C30 123.0(4)
C31 C32 C27 116.6(4)
C31 C32 C33 121.4(4)
C27 C32 C33 122.0(4)
C32 C33 C34 114.0(4)
C32 C33 C35 108.7(4)
C34 C33 C35 108.8(4)
C28 C36 C38 113.1(4)
C28 C36 C37 109.4(4)
C38 C36 C37 109.5(4)
C40 C39 Cr1 120.8(4)
N42 Cr41 N46 91.49(14)
N42 Cr41 C79 145.90(16)
N46 Cr41 C79 122.31(16)
C43 N42 C47 129.6(3)
C43 N42 Cr41 128.5(3)
C47 N42 Cr41 101.8(2)
N42 C43 C44 119.9(4)
N42 C43 C59 122.4(4)
C44 C43 C59 117.7(4)
C45 C44 C43 131.6(4)
N46 C45 C44 121.8(4)
N46 C45 C63 125.5(4)
C44 C45 C63 112.7(4)
C45 N46 C67 124.9(4)
C45 N46 Cr41 126.6(3)
C67 N46 Cr41 108.4(3)
C48 C47 C52 120.0(4)
C48 C47 N42 120.2(4)
C52 C47 N42 119.1(4)
C49 C48 C47 118.6(4)
C49 C48 C56 120.0(4)
C47 C48 C56 121.3(4)
C48 C49 C50 122.2(4)
C51 C50 C49 119.1(4)
C50 C51 C52 121.5(4)
C51 C52 C47 118.4(4)
C51 C52 C53 118.9(4)
C47 C52 C53 122.5(4)
C52 C53 C55 110.0(3)
C52 C53 C54 113.1(4)
C55 C53 C54 108.8(3)
C48 C56 C57 113.8(4)
C48 C56 C58 108.4(3)
C57 C56 C58 109.8(3)
C61 C59 C62 105.6(3)
C61 C59 C60 108.9(4)
C62 C59 C60 106.7(3)
C61 C59 C43 111.6(3)
C62 C59 C43 112.9(3)
C60 C59 C43 110.8(3)
C66 C63 C65 106.5(3)
C66 C63 C64 104.7(3)
C65 C63 C64 109.1(3)
C66 C63 C45 119.2(4)
C65 C63 C45 108.7(3)
C64 C63 C45 108.3(3)
C72 C67 N46 121.1(4)
C72 C67 C68 119.5(4)
N46 C67 C68 119.3(4)
C69 C68 C67 117.4(4)
C69 C68 C76 120.9(4)
C67 C68 C76 121.7(4)
C70 C69 C68 122.3(4)
C69 C70 C71 119.3(4)
C72 C71 C70 121.8(5)
C71 C72 C67 119.4(4)
C71 C72 C73 118.6(4)
C67 C72 C73 122.0(4)
C75 C73 C74 110.0(4)
C75 C73 C72 112.4(4)
C74 C73 C72 111.8(4)
C68 C76 C77 112.6(4)
C68 C76 C78 109.9(4)
C77 C76 C78 109.2(4)
C80 C79 Cr41 124.8(3)

loop_
_geom_bond_atom_site_label_1
_geom_bond_atom_site_label_2
_geom_bond_distance
Cr1 N6 1.996(3)
Cr1 N2 1.998(3)
Cr1 C39 2.118(5)
N2 C3 1.324(5)
N2 C7 1.436(5)
C3 C4 1.428(5)
C3 C19 1.573(5)
C4 C5 1.399(5)
C5 N6 1.326(5)
C5 C23 1.562(5)
N6 C27 1.437(5)
C7 C12 1.399(6)
C7 C8 1.416(6)
C8 C9 1.400(5)
C8 C16 1.533(6)
C9 C10 1.375(6)
C10 C11 1.382(6)
C11 C12 1.401(5)
C12 C13 1.512(6)
C13 C15 1.529(6)
C13 C14 1.554(6)
C16 C18 1.516(6)
C16 C17 1.525(6)
C19 C20 1.523(5)
C19 C22 1.545(5)
C19 C21 1.550(6)
C23 C24 1.543(5)
C23 C26 1.549(5)
C23 C25 1.556(5)
C27 C28 1.408(5)
C27 C32 1.412(5)
C28 C29 1.400(5)
C28 C36 1.520(6)
C29 C30 1.378(6)
C30 C31 1.387(6)
C31 C32 1.387(5)
C32 C33 1.498(6)
C33 C34 1.515(6)
C33 C35 1.547(6)
C36 C38 1.530(5)
C36 C37 1.541(5)
C39 C40 1.521(7)
Cr41 N42 1.995(3)
Cr41 N46 2.000(3)
Cr41 C79 2.115(4)
N42 C43 1.341(5)
N42 C47 1.442(5)
C43 C44 1.399(5)
C43 C59 1.554(5)
C44 C45 1.396(5)
C45 N46 1.343(5)
C45 C63 1.565(6)
N46 C67 1.417(5)
C47 C48 1.409(5)
C47 C52 1.413(5)
C48 C49 1.375(5)
C48 C56 1.522(5)
C49 C50 1.382(5)
C50 C51 1.375(6)
C51 C52 1.395(5)
C52 C53 1.529(6)
C53 C55 1.531(5)
C53 C54 1.534(5)
C56 C57 1.532(5)
C56 C58 1.550(5)
C59 C61 1.536(5)
C59 C62 1.550(5)
C59 C60 1.555(5)
C63 C66 1.545(5)
C63 C65 1.559(5)
C63 C64 1.565(5)
C67 C72 1.412(6)
C67 C68 1.444(5)
C68 C69 1.396(5)
C68 C76 1.507(6)
C69 C70 1.366(6)
C70 C71 1.392(6)
C71 C72 1.368(5)
C72 C73 1.535(5)
C73 C75 1.523(6)
C73 C74 1.535(6)
C76 C77 1.546(6)
C76 C78 1.552(6)
C79 C80 1.546(5)

loop_
_geom_torsion_atom_site_label_1
_geom_torsion_atom_site_label_2
_geom_torsion_atom_site_label_3
_geom_torsion_atom_site_label_4
_geom_torsion
N6 Cr1 N2 C3 -1.3(4)
C39 Cr1 N2 C3 -179.2(4)
N6 Cr1 N2 C7 -174.1(3)
C39 Cr1 N2 C7 8.0(4)
C7 N2 C3 C4 172.5(4)
Cr1 N2 C3 C4 1.5(6)
C7 N2 C3 C19 -8.4(7)
Cr1 N2 C3 C19 -179.4(3)
N2 C3 C4 C5 0.6(7)
C19 C3 C4 C5 -178.6(4)
C3 C4 C5 N6 -2.6(7)
C3 C4 C5 C23 178.8(4)
C4 C5 N6 C27 175.8(4)
C23 C5 N6 C27 -5.7(7)
C4 C5 N6 Cr1 2.3(6)
C23 C5 N6 Cr1 -179.1(3)
N2 Cr1 N6 C5 -0.6(4)
C39 Cr1 N6 C5 176.5(4)
N2 Cr1 N6 C27 -175.5(2)
C39 Cr1 N6 C27 1.6(4)
C3 N2 C7 C12 110.2(5)
Cr1 N2 C7 C12 -77.0(4)
C3 N2 C7 C8 -79.8(5)
Cr1 N2 C7 C8 92.9(4)
C12 C7 C8 C9 -3.3(6)
N2 C7 C8 C9 -173.0(4)
C12 C7 C8 C16 174.9(4)
N2 C7 C8 C16 5.1(6)
C7 C8 C9 C10 0.0(6)
C16 C8 C9 C10 -178.2(4)
C8 C9 C10 C11 1.7(7)
C9 C10 C11 C12 -0.1(7)
C8 C7 C12 C11 4.8(6)
N2 C7 C12 C11 174.4(4)
C8 C7 C12 C13 -176.9(4)
N2 C7 C12 C13 -7.3(6)
C10 C11 C12 C7 -3.1(6)
C10 C11 C12 C13 178.6(4)
C7 C12 C13 C15 142.3(4)
C11 C12 C13 C15 -39.5(6)
C7 C12 C13 C14 -94.8(5)
C11 C12 C13 C14 83.4(5)
C9 C8 C16 C18 -41.8(6)
C7 C8 C16 C18 140.0(4)
C9 C8 C16 C17 82.8(5)
C7 C8 C16 C17 -95.3(5)
N2 C3 C19 C20 0.4(6)
C4 C3 C19 C20 179.6(4)
N2 C3 C19 C22 -119.7(4)
C4 C3 C19 C22 59.5(4)
N2 C3 C19 C21 121.3(4)
C4 C3 C19 C21 -59.5(5)
N6 C5 C23 C24 -120.4(4)
C4 C5 C23 C24 58.2(5)
N6 C5 C23 C26 -0.7(6)
C4 C5 C23 C26 178.0(4)
N6 C5 C23 C25 120.0(4)
C4 C5 C23 C25 -61.4(5)
C5 N6 C27 C28 99.9(5)
Cr1 N6 C27 C28 -85.3(4)
C5 N6 C27 C32 -87.7(5)
Cr1 N6 C27 C32 87.0(4)
C32 C27 C28 C29 4.6(6)
N6 C27 C28 C29 176.7(4)
C32 C27 C28 C36 -176.6(4)
N6 C27 C28 C36 -4.6(6)
C27 C28 C29 C30 -3.5(6)
C36 C28 C29 C30 177.8(4)
C28 C29 C30 C31 1.5(6)
C29 C30 C31 C32 -0.5(7)
C30 C31 C32 C27 1.6(6)
C30 C31 C32 C33 -178.0(4)
C28 C27 C32 C31 -3.7(6)
N6 C27 C32 C31 -175.8(4)
C28 C27 C32 C33 175.9(4)
N6 C27 C32 C33 3.8(6)
C31 C32 C33 C34 -45.6(6)
C27 C32 C33 C34 134.9(4)
C31 C32 C33 C35 75.9(5)
C27 C32 C33 C35 -103.7(5)
C29 C28 C36 C38 58.1(5)
C27 C28 C36 C38 -120.6(4)
C29 C28 C36 C37 -64.2(5)
C27 C28 C36 C37 117.1(4)
N6 Cr1 C39 C40 116.2(5)
N2 Cr1 C39 C40 -67.3(5)
N46 Cr41 N42 C43 -1.2(4)
C79 Cr41 N42 C43 171.6(3)
N46 Cr41 N42 C47 -178.6(2)
C79 Cr41 N42 C47 -5.8(4)
C47 N42 C43 C44 177.2(4)
Cr41 N42 C43 C44 0.4(6)
C47 N42 C43 C59 -2.1(7)
Cr41 N42 C43 C59 -178.8(3)
N42 C43 C44 C45 -0.1(7)
C59 C43 C44 C45 179.1(4)
C43 C44 C45 N46 1.3(7)
C43 C44 C45 C63 179.8(4)
C44 C45 N46 C67 172.9(4)
C63 C45 N46 C67 -5.4(7)
C44 C45 N46 Cr41 -2.6(6)
C63 C45 N46 Cr41 179.0(3)
N42 Cr41 N46 C45 2.3(4)
C79 Cr41 N46 C45 -173.0(3)
N42 Cr41 N46 C67 -173.9(3)
C79 Cr41 N46 C67 10.9(3)
C43 N42 C47 C48 -90.3(5)
Cr41 N42 C47 C48 87.1(4)
C43 N42 C47 C52 99.5(5)
Cr41 N42 C47 C52 -83.1(4)
C52 C47 C48 C49 -5.3(6)
N42 C47 C48 C49 -175.5(4)
C52 C47 C48 C56 170.9(4)
N42 C47 C48 C56 0.7(6)
C47 C48 C49 C50 1.2(6)
C56 C48 C49 C50 -175.0(4)
C48 C49 C50 C51 2.2(7)
C49 C50 C51 C52 -1.5(7)
C50 C51 C52 C47 -2.6(6)
C50 C51 C52 C53 173.6(4)
C48 C47 C52 C51 6.0(6)
N42 C47 C52 C51 176.2(4)
C48 C47 C52 C53 -170.0(4)
N42 C47 C52 C53 0.2(6)
C51 C52 C53 C55 -70.0(5)
C47 C52 C53 C55 106.0(4)
C51 C52 C53 C54 51.9(5)
C47 C52 C53 C54 -132.1(4)
C49 C48 C56 C57 -45.1(5)
C47 C48 C56 C57 138.8(4)
C49 C48 C56 C58 77.3(5)
C47 C48 C56 C58 -98.9(4)
N42 C43 C59 C61 -55.9(5)
C44 C43 C59 C61 124.9(4)
N42 C43 C59 C62 -174.7(4)
C44 C43 C59 C62 6.1(5)
N42 C43 C59 C60 65.6(5)
C44 C43 C59 C60 -113.6(4)
N46 C45 C63 C66 -6.8(6)
C44 C45 C63 C66 174.7(4)
N46 C45 C63 C65 115.4(4)
C44 C45 C63 C65 -63.1(5)
N46 C45 C63 C64 -126.2(4)
C44 C45 C63 C64 55.3(5)
C45 N46 C67 C72 102.2(5)
Cr41 N46 C67 C72 -81.5(4)
C45 N46 C67 C68 -81.9(5)
Cr41 N46 C67 C68 94.4(4)
C72 C67 C68 C69 -3.3(6)
N46 C67 C68 C69 -179.3(4)
C72 C67 C68 C76 174.9(4)
N46 C67 C68 C76 -1.0(6)
C67 C68 C69 C70 -1.3(7)
C76 C68 C69 C70 -179.6(4)
C68 C69 C70 C71 4.2(7)
C69 C70 C71 C72 -2.4(7)
C70 C71 C72 C67 -2.2(7)
C70 C71 C72 C73 177.6(4)
N46 C67 C72 C71 -179.0(4)
C68 C67 C72 C71 5.1(6)
N46 C67 C72 C73 1.2(6)
C68 C67 C72 C73 -174.7(4)
C71 C72 C73 C75 74.8(5)
C67 C72 C73 C75 -105.5(5)
C71 C72 C73 C74 -49.5(6)
C67 C72 C73 C74 130.3(4)
C69 C68 C76 C77 -47.7(6)
C67 C68 C76 C77 134.1(4)
C69 C68 C76 C78 74.3(5)
C67 C68 C76 C78 -103.9(5)
N42 Cr41 C79 C80 144.7(3)
N46 Cr41 C79 C80 -43.8(4)
